data_2207997
loop_
_publ_author_name
'Punzo, Francesco'
'Cowley, Andrew R.'
'Watkin, David J.'
'Iezzi Simone, Michela '
'Edwards, Alison A. '
'Tranter, George E.'
'Fleet, George W. J.'

_publ_section_title
;Pentafluorophenyl
 (3<i>R</i>,4<i>R</i>,5<i>R</i>)-5-{[(3<i>R</i>,4<i>R</i>,5<i>R</i>)-5-azidomethyl-3,4-dimethoxy-2,3,4,5-tetrahydrofuran-3-carbonylamino]methyl}-3,4-dimethoxy-2,3,4,5-tetrahydrofuran-3-carboxylate
;
_journal_coeditor_code CI2001
_journal_issue 2
_journal_name_full 'Acta Crystallographica Section E'
_journal_page_first o473
_journal_page_last o475
_journal_paper_doi 10.1107/S1600536805043205
_journal_volume 62
_journal_year 2006
_chemical_formula_iupac 'C22 H25 F5 N4 O9'
_chemical_formula_moiety 'C22 H25 F5 N4 O9'
_chemical_formula_sum 'C22 H25 F5 N4 O9'
_chemical_formula_weight 584.45
_chemical_name_systematic
;Pentafluorophenyl
(3R,4R,5R)-5-{[(3R,4R,5R)-5-azidomethyl-3,4-dimethoxy-2,3,4,5-tetrahydrofuran-
3-carbonylamino]methyl}-3,4-dimethoxy-2,3,4,5-tetrahydrofuran-3-carboxylate
;
_space_group_IT_number 19
_symmetry_cell_setting orthorhombic
_symmetry_space_group_name_Hall 'P 2ac 2ab'
_symmetry_space_group_name_H-M 'P 21 21 21'
_atom_sites_solution_hydrogens geom
_atom_sites_solution_primary direct
_cell_angle_alpha 90
_cell_angle_beta 90
_cell_angle_gamma 90
_cell_formula_units_Z 4
_cell_length_a 7.18471(11)
_cell_length_b 11.04142(15)
_cell_length_c 32.6727(5)
_cell_measurement_reflns_used 11003
_cell_measurement_temperature 120
_cell_measurement_theta_max 69.260
_cell_measurement_theta_min 4.228
_cell_volume 2591.91(7)
_computing_cell_refinement CrysAlis
_computing_data_collection 'CrysAlis (Oxford Diffraction, 2005)'
_computing_data_reduction CrysAlis
_computing_molecular_graphics 'CAMERON (Watkin <i>et al.</i>,  1996)'
_computing_publication_material CRYSTALS
_computing_structure_refinement 'CRYSTALS (Betteridge <i>et al.</i>,  2003)'
_computing_structure_solution 'SIR92 (Altomare <i>et al.</i>,  1994)'
_diffrn_ambient_temperature 120
_diffrn_measured_fraction_theta_full 0.981
_diffrn_measured_fraction_theta_max 0.976
_diffrn_measurement_device_type 'Oxford Diffraction Gemini R CCD'
_diffrn_measurement_method \w/2\q
_diffrn_radiation_monochromator graphite
_diffrn_radiation_type 'Cu K\a'
_diffrn_radiation_wavelength 1.54248
_diffrn_reflns_av_R_equivalents 0.020
_diffrn_reflns_limit_h_max 8
_diffrn_reflns_limit_h_min -6
_diffrn_reflns_limit_k_max 13
_diffrn_reflns_limit_k_min -9
_diffrn_reflns_limit_l_max 33
_diffrn_reflns_limit_l_min -39
_diffrn_reflns_number 11003
_diffrn_reflns_theta_full 68.567
_diffrn_reflns_theta_max 69.260
_diffrn_reflns_theta_min 4.228
_diffrn_standards_number 0
_exptl_absorpt_coefficient_mu 1.221
_exptl_absorpt_correction_T_max 0.8851
_exptl_absorpt_correction_T_min 0.7833
_exptl_absorpt_correction_type multi-scan
_exptl_absorpt_process_details '(CrysAlis; Oxford Diffraction, 2005)'
_exptl_crystal_colour colourless
_exptl_crystal_density_diffrn 1.498
_exptl_crystal_description Plate
_exptl_crystal_F_000 1208
_exptl_crystal_size_max 0.50
_exptl_crystal_size_mid 0.20
_exptl_crystal_size_min 0.10
_refine_diff_density_max 0.29
_refine_diff_density_min -0.14
_refine_ls_abs_structure_details 'Flack (1983), 1237 Friedel pairs'
_refine_ls_abs_structure_Flack 0.00(16)
_refine_ls_extinction_method None
_refine_ls_goodness_of_fit_ref 0.9185
_refine_ls_hydrogen_treatment constr
_refine_ls_matrix_type full
_refine_ls_number_parameters 362
_refine_ls_number_reflns 4281
_refine_ls_number_restraints 0
_refine_ls_R_factor_all 0.0454
_refine_ls_R_factor_gt 0.0357
_refine_ls_shift/su_max 0.000631
_refine_ls_structure_factor_coef Fsqd
_refine_ls_weighting_details 'w = 1/[\s^2^(F^2^) + (0.04P)^2^ + 0.55P] where P= [max(Fo^2^,0) + 2Fc^2^]/3'
_refine_ls_weighting_scheme calc
_refine_ls_wR_factor_all 0.0808
_refine_ls_wR_factor_gt 0.0783
_refine_ls_wR_factor_ref 0.0808
_reflns_number_gt 3387
_reflns_number_total 4281
_reflns_threshold_expression I>2\s(I)
_cod_data_source_file ci2001.cif
_cod_data_source_block 3
_cod_original_sg_symbol_H-M 'P 21 21 21 '
_cod_database_code 2207997

loop_
_symmetry_equiv_pos_as_xyz
x,y,z
x+1/2,-y+1/2,-z
-x,y+1/2,-z+1/2
-x+1/2,-y,z+1/2

loop_
_atom_site_label
_atom_site_fract_x
_atom_site_fract_y
_atom_site_fract_z
_atom_site_U_iso_or_equiv
_atom_site_adp_type
_atom_site_occupancy
_atom_site_type_symbol
O1 0.2249(3) 0.58178(16) 0.76221(5) 0.0567 Uani 1.0000 O
O2 0.1532(3) 0.66323(16) 0.60192(5) 0.0545 Uani 1.0000 O
F3 0.0797(3) 0.46794(18) 0.43728(5) 0.0810 Uani 1.0000 F
F4 -0.3609(2) 0.65310(16) 0.52301(5) 0.0728 Uani 1.0000 F
O5 -0.0124(3) 0.56503(15) 0.51413(5) 0.0521 Uani 1.0000 O
O6 0.3012(2) 0.35309(18) 0.68901(5) 0.0613 Uani 1.0000 O
O7 -0.1177(2) 0.43686(17) 0.70491(5) 0.0585 Uani 1.0000 O
O8 -0.1422(3) 0.40677(17) 0.59803(5) 0.0604 Uani 1.0000 O
O9 0.2815(3) 0.37069(16) 0.57241(5) 0.0609 Uani 1.0000 O
N10 0.0521(3) 0.59896(18) 0.68589(6) 0.0432 Uani 1.0000 N
F11 -0.1759(3) 0.45764(19) 0.37705(5) 0.1000 Uani 1.0000 F
F12 -0.5202(3) 0.5498(2) 0.38863(6) 0.1035 Uani 1.0000 F
O13 0.0116(4) 0.36179(17) 0.51341(6) 0.0782 Uani 1.0000 O
F14 -0.6115(3) 0.64942(19) 0.46177(7) 0.0972 Uani 1.0000 F
O15 0.2700(3) 0.3302(2) 0.78835(7) 0.0899 Uani 1.0000 O
N16 0.5502(3) 0.2964(2) 0.84412(7) 0.0578 Uani 1.0000 N
C17 0.1661(3) 0.4742(2) 0.74192(7) 0.0464 Uani 1.0000 C
C18 -0.1368(4) 0.5586(2) 0.48162(7) 0.0499 Uani 1.0000 C
C19 0.1615(4) 0.4710(2) 0.56830(7) 0.0490 Uani 1.0000 C
C20 0.0187(3) 0.5017(2) 0.70912(7) 0.0433 Uani 1.0000 C
C21 -0.0763(3) 0.6374(2) 0.65421(7) 0.0470 Uani 1.0000 C
C22 0.4169(4) 0.3390(3) 0.75934(8) 0.0601 Uani 1.0000 C
C23 0.0248(4) 0.4698(2) 0.60462(7) 0.0466 Uani 1.0000 C
C24 -0.0180(4) 0.6029(2) 0.61125(7) 0.0464 Uani 1.0000 C
C25 0.2586(4) 0.5935(3) 0.57352(7) 0.0535 Uani 1.0000 C
C26 -0.3142(4) 0.6050(3) 0.48672(8) 0.0569 Uani 1.0000 C
C27 0.5819(4) 0.3878(3) 0.78228(8) 0.0669 Uani 1.0000 C
N28 0.6467(3) 0.3025(3) 0.81486(8) 0.0720 Uani 1.0000 N
N29 0.4711(4) 0.2836(3) 0.87426(8) 0.0762 Uani 1.0000 N
C30 0.3459(4) 0.4209(3) 0.72428(7) 0.0509 Uani 1.0000 C
C31 0.1054(4) 0.3741(3) 0.77071(9) 0.0595 Uani 1.0000 C
C32 0.0506(4) 0.4548(2) 0.52899(7) 0.0536 Uani 1.0000 C
C33 -0.2226(6) 0.5058(3) 0.41321(8) 0.0713 Uani 1.0000 C
C34 -0.0917(4) 0.5098(3) 0.44416(8) 0.0604 Uani 1.0000 C
C35 -0.3964(5) 0.5523(3) 0.41902(9) 0.0712 Uani 1.0000 C
C36 -0.1239(5) 0.2786(3) 0.60382(10) 0.0801 Uani 1.0000 C
C37 -0.4410(4) 0.6028(3) 0.45602(10) 0.0664 Uani 1.0000 C
C38 0.4599(5) 0.3180(4) 0.66591(10) 0.0950 Uani 1.0000 C
C39 0.4293(5) 0.3663(3) 0.54282(11) 0.0832 Uani 1.0000 C
C40 0.0981(6) 0.6264(3) 0.79185(10) 0.0845 Uani 1.0000 C
H211 -0.0899 0.7268 0.6563 0.0663 Uiso 1.0000 H
H212 -0.1990 0.5981 0.6594 0.0663 Uiso 1.0000 H
H221 0.4413 0.2586 0.7484 0.0856 Uiso 1.0000 H
H231 0.0889 0.4387 0.6294 0.0651 Uiso 1.0000 H
H241 -0.1121 0.6319 0.5909 0.0654 Uiso 1.0000 H
H251 0.2639 0.6369 0.5467 0.0765 Uiso 1.0000 H
H252 0.3825 0.5806 0.5845 0.0770 Uiso 1.0000 H
H271 0.6842 0.4000 0.7632 0.0950 Uiso 1.0000 H
H272 0.5487 0.4654 0.7955 0.0945 Uiso 1.0000 H
H301 0.4355 0.4855 0.7174 0.0725 Uiso 1.0000 H
H311 0.0405 0.3081 0.7561 0.0846 Uiso 1.0000 H
H312 0.0217 0.4038 0.7920 0.0855 Uiso 1.0000 H
H361 -0.2449 0.2424 0.6020 0.1410 Uiso 1.0000 H
H362 -0.0467 0.2455 0.5819 0.1409 Uiso 1.0000 H
H363 -0.0668 0.2635 0.6306 0.1412 Uiso 1.0000 H
H381 0.4143 0.2762 0.6411 0.1746 Uiso 1.0000 H
H382 0.5264 0.3928 0.6588 0.1748 Uiso 1.0000 H
H383 0.5365 0.2637 0.6820 0.1748 Uiso 1.0000 H
H391 0.4888 0.2887 0.5447 0.1461 Uiso 1.0000 H
H392 0.3813 0.3773 0.5154 0.1463 Uiso 1.0000 H
H393 0.5206 0.4291 0.5487 0.1469 Uiso 1.0000 H
H401 0.1359 0.7089 0.7991 0.1511 Uiso 1.0000 H
H402 -0.0278 0.6307 0.7815 0.1514 Uiso 1.0000 H
H403 0.1014 0.5761 0.8165 0.1516 Uiso 1.0000 H
H1 0.1579 0.6462 0.6911 0.0652 Uiso 1.0000 H

loop_
_atom_site_aniso_label
_atom_site_aniso_U_11
_atom_site_aniso_U_22
_atom_site_aniso_U_33
_atom_site_aniso_U_12
_atom_site_aniso_U_13
_atom_site_aniso_U_23
O1 0.0701(12) 0.0580(11) 0.0418(9) -0.0085(10) -0.0070(9) -0.0026(8)
O2 0.0681(12) 0.0481(9) 0.0473(9) -0.0010(10) 0.0122(9) -0.0067(8)
F3 0.0903(13) 0.0974(13) 0.0553(10) 0.0168(11) 0.0111(9) -0.0099(9)
F4 0.0689(10) 0.0816(11) 0.0678(10) -0.0014(10) 0.0106(8) -0.0130(9)
O5 0.0641(11) 0.0503(10) 0.0419(9) 0.0025(9) -0.0037(8) -0.0026(8)
O6 0.0581(10) 0.0781(13) 0.0477(9) 0.0127(10) -0.0068(9) -0.0090(9)
O7 0.0490(10) 0.0670(11) 0.0596(11) -0.0138(10) -0.0093(9) 0.0138(9)
O8 0.0615(12) 0.0573(11) 0.0623(11) -0.0055(10) -0.0018(9) -0.0073(9)
O9 0.0726(12) 0.0576(11) 0.0525(10) 0.0174(10) 0.0026(9) -0.0050(9)
N10 0.0485(11) 0.0456(11) 0.0356(9) -0.0024(10) -0.0001(9) 0.0003(9)
F11 0.1528(19) 0.1045(15) 0.0428(9) 0.0021(14) -0.0053(10) -0.0136(9)
F12 0.1182(17) 0.1082(15) 0.0839(13) -0.0086(14) -0.0500(13) 0.0019(12)
O13 0.1300(19) 0.0507(11) 0.0540(11) -0.0005(13) -0.0259(12) -0.0108(10)
F14 0.0682(12) 0.1017(14) 0.1216(16) 0.0050(12) -0.0194(11) -0.0081(13)
O15 0.0483(11) 0.132(2) 0.0891(15) -0.0158(13) -0.0161(11) 0.0689(15)
N16 0.0603(14) 0.0699(16) 0.0431(13) 0.0128(13) -0.0172(12) 0.0061(12)
C17 0.0482(14) 0.0522(14) 0.0387(12) -0.0092(13) -0.0016(11) 0.0063(11)
C18 0.0648(17) 0.0462(13) 0.0386(12) -0.0065(13) -0.0009(12) 0.0043(11)
C19 0.0594(15) 0.0471(13) 0.0405(12) 0.0093(13) -0.0029(12) -0.0054(11)
C20 0.0427(13) 0.0498(14) 0.0374(12) -0.0014(13) 0.0030(10) -0.0009(11)
C21 0.0549(15) 0.0478(14) 0.0382(12) 0.0078(12) -0.0022(11) -0.0008(11)
C22 0.0642(17) 0.0643(17) 0.0519(15) 0.0067(15) -0.0124(13) 0.0048(14)
C23 0.0526(15) 0.0478(13) 0.0394(12) 0.0009(13) -0.0032(11) -0.0006(11)
C24 0.0513(15) 0.0482(14) 0.0398(12) 0.0054(13) -0.0047(11) 0.0018(11)
C25 0.0562(15) 0.0605(15) 0.0439(13) 0.0022(14) 0.0000(12) -0.0084(12)
C26 0.0636(17) 0.0562(15) 0.0508(15) -0.0062(15) -0.0011(13) -0.0002(13)
C27 0.0448(15) 0.107(3) 0.0484(15) 0.0027(17) -0.0036(12) 0.0122(16)
N28 0.0496(13) 0.109(2) 0.0576(14) 0.0228(15) -0.0039(12) 0.0145(15)
N29 0.0688(16) 0.102(2) 0.0578(15) -0.0032(16) -0.0082(13) 0.0114(15)
C30 0.0470(13) 0.0645(16) 0.0412(12) -0.0043(14) -0.0078(11) 0.0056(12)
C31 0.0491(15) 0.0683(18) 0.0611(16) -0.0084(14) -0.0060(13) 0.0204(14)
C32 0.0702(18) 0.0486(15) 0.0420(13) 0.0041(14) 0.0014(12) -0.0027(12)
C33 0.106(3) 0.070(2) 0.0379(14) -0.007(2) -0.0035(16) 0.0016(13)
C34 0.0738(19) 0.0621(17) 0.0452(14) 0.0075(15) 0.0051(13) 0.0040(13)
C35 0.085(2) 0.0665(19) 0.0619(18) -0.0048(18) -0.0220(17) 0.0082(16)
C36 0.100(3) 0.0616(19) 0.079(2) -0.017(2) 0.007(2) -0.0011(17)
C37 0.0646(19) 0.0568(17) 0.078(2) -0.0052(16) -0.0054(16) 0.0020(16)
C38 0.074(2) 0.144(4) 0.067(2) 0.035(2) -0.0031(17) -0.027(2)
C39 0.095(2) 0.077(2) 0.077(2) 0.0235(19) 0.0241(19) -0.0138(19)
C40 0.125(3) 0.073(2) 0.0558(17) 0.016(2) 0.0076(19) -0.0088(16)

loop_
_atom_type_symbol
_atom_type_scat_dispersion_real
_atom_type_scat_dispersion_imag
_atom_type_scat_source
H 0.0000 0.0000 'International Tables Vol C 4.2.6.8 and 6.1.1.4'
C 0.0181 0.0091 'International Tables Vol C 4.2.6.8 and 6.1.1.4'
N 0.0311 0.0180 'International Tables Vol C 4.2.6.8 and 6.1.1.4'
O 0.0492 0.0322 'International Tables Vol C 4.2.6.8 and 6.1.1.4'
F 0.0727 0.0534 'International Tables Vol C 4.2.6.8 and 6.1.1.4'

loop_
_geom_angle_atom_site_label_1
_geom_angle_atom_site_label_2
_geom_angle_atom_site_label_3
_geom_angle
_geom_angle_publ_flag
C17 O1 C40 114.6(2) yes
C24 O2 C25 110.12(19) yes
C18 O5 C32 115.64(19) yes
C30 O6 C38 113.3(2) yes
C23 O8 C36 113.0(2) yes
C19 O9 C39 114.5(2) yes
C20 N10 C21 121.8(2) yes
C20 N10 H1 119.3 no
C21 N10 H1 118.8 no
C22 O15 C31 109.17(19) yes
N28 N16 N29 172.9(3) yes
O1 C17 C20 111.3(2) yes
O1 C17 C30 104.20(19) yes
C20 C17 C30 113.26(19) yes
O1 C17 C31 113.9(2) yes
C20 C17 C31 112.2(2) yes
C30 C17 C31 101.3(2) yes
O5 C18 C26 118.8(2) yes
O5 C18 C34 123.2(3) yes
C26 C18 C34 118.0(2) yes
O9 C19 C23 108.06(19) yes
O9 C19 C25 113.9(2) yes
C23 C19 C25 102.24(19) yes
O9 C19 C32 107.94(19) yes
C23 C19 C32 108.4(2) yes
C25 C19 C32 115.9(2) yes
C17 C20 N10 115.5(2) yes
C17 C20 O7 121.0(2) yes
N10 C20 O7 123.4(2) yes
N10 C21 C24 114.3(2) yes
N10 C21 H211 107.7 no
C24 C21 H211 109.9 no
N10 C21 H212 108.2 no
C24 C21 H212 107.1 no
H211 C21 H212 109.4 no
O15 C22 C27 106.1(2) yes
O15 C22 C30 106.8(2) yes
C27 C22 C30 114.9(2) yes
O15 C22 H221 108.4 no
C27 C22 H221 111.6 no
C30 C22 H221 108.7 no
C19 C23 O8 115.53(19) yes
C19 C23 C24 103.4(2) yes
O8 C23 C24 109.2(2) yes
C19 C23 H231 109.6 no
O8 C23 H231 110.5 no
C24 C23 H231 108.2 no
C23 C24 C21 115.6(2) yes
C23 C24 O2 104.3(2) yes
C21 C24 O2 108.6(2) yes
C23 C24 H241 110.6 no
C21 C24 H241 110.4 no
O2 C24 H241 106.9 no
C19 C25 O2 107.9(2) yes
C19 C25 H251 110.1 no
O2 C25 H251 109.4 no
C19 C25 H252 109.3 no
O2 C25 H252 109.0 no
H251 C25 H252 111.1 no
C18 C26 F4 118.9(2) yes
C18 C26 C37 121.6(3) yes
F4 C26 C37 119.5(3) yes
C22 C27 N28 112.0(3) yes
C22 C27 H271 109.1 no
N28 C27 H271 107.9 no
C22 C27 H272 109.8 no
N28 C27 H272 108.0 no
H271 C27 H272 110.0 no
C27 N28 N16 115.4(2) yes
C22 C30 C17 103.0(2) yes
C22 C30 O6 111.7(2) yes
C17 C30 O6 108.6(2) yes
C22 C30 H301 112.1 no
C17 C30 H301 111.0 no
O6 C30 H301 110.2 no
C17 C31 O15 105.3(2) yes
C17 C31 H311 111.9 no
O15 C31 H311 109.9 no
C17 C31 H312 112.0 no
O15 C31 H312 110.0 no
H311 C31 H312 107.6 no
C19 C32 O5 111.3(2) yes
C19 C32 O13 126.2(3) yes
O5 C32 O13 122.4(2) yes
F11 C33 C34 119.2(3) yes
F11 C33 C35 120.1(3) yes
C34 C33 C35 120.6(3) yes
C33 C34 C18 120.2(3) yes
C33 C34 F3 119.6(3) yes
C18 C34 F3 120.2(3) yes
F12 C35 C33 119.9(3) yes
F12 C35 C37 120.7(3) yes
C33 C35 C37 119.4(3) yes
O8 C36 H361 108.7 no
O8 C36 H362 108.9 no
H361 C36 H362 108.3 no
O8 C36 H363 108.9 no
H361 C36 H363 111.4 no
H362 C36 H363 110.6 no
F14 C37 C35 119.6(3) yes
F14 C37 C26 120.2(3) yes
C35 C37 C26 120.2(3) yes
O6 C38 H381 107.3 no
O6 C38 H382 106.6 no
H381 C38 H382 111.1 no
O6 C38 H383 109.6 no
H381 C38 H383 110.2 no
H382 C38 H383 111.8 no
O9 C39 H391 108.4 no
O9 C39 H392 110.8 no
H391 C39 H392 109.3 no
O9 C39 H393 110.0 no
H391 C39 H393 108.8 no
H392 C39 H393 109.5 no
O1 C40 H401 108.1 no
O1 C40 H402 112.3 no
H401 C40 H402 107.3 no
O1 C40 H403 110.4 no
H401 C40 H403 108.8 no
H402 C40 H403 109.8 no

loop_
_geom_bond_atom_site_label_1
_geom_bond_atom_site_label_2
_geom_bond_distance
_geom_bond_publ_flag
O1 C17 1.425(3) yes
O1 C40 1.418(4) yes
O2 C24 1.431(3) yes
O2 C25 1.424(3) yes
F3 C34 1.334(3) yes
F4 C26 1.342(3) yes
O5 C18 1.390(3) yes
O5 C32 1.387(3) yes
O6 C30 1.411(3) yes
O6 C38 1.421(4) yes
O7 C20 1.222(3) yes
O8 C23 1.404(3) yes
O8 C36 1.434(4) yes
O9 C19 1.409(3) yes
O9 C39 1.437(4) yes
N10 C20 1.336(3) yes
N10 C21 1.450(3) yes
N10 H1 0.938 no
F11 C33 1.338(3) yes
F12 C35 1.333(3) yes
O13 C32 1.180(3) yes
F14 C37 1.342(3) yes
O15 C22 1.422(3) yes
O15 C31 1.403(3) yes
N16 N28 1.183(3) yes
N16 N29 1.146(3) yes
C17 C20 1.537(3) yes
C17 C30 1.532(4) yes
C17 C31 1.515(3) yes
C18 C26 1.383(4) yes
C18 C34 1.376(3) yes
C19 C23 1.540(3) yes
C19 C25 1.532(4) yes
C19 C32 1.522(3) yes
C21 C24 1.514(3) yes
C21 H211 0.994 no
C21 H212 0.997 no
C22 C27 1.502(4) yes
C22 C30 1.546(4) yes
C22 H221 0.973 no
C23 C24 1.517(3) yes
C23 H231 0.991 no
C24 H241 1.000 no
C25 H251 0.999 no
C25 H252 0.970 no
C26 C37 1.355(4) yes
C27 N28 1.495(4) yes
C27 H271 0.972 no
C27 H272 0.989 no
C30 H301 0.987 no
C31 H311 0.989 no
C31 H312 0.976 no
C33 C34 1.382(4) yes
C33 C35 1.364(5) yes
C35 C37 1.369(4) yes
C36 H361 0.959 no
C36 H362 0.976 no
C36 H363 0.980 no
C38 H381 0.989 no
C38 H382 0.982 no
C38 H383 0.969 no
C39 H391 0.960 no
C39 H392 0.968 no
C39 H393 0.974 no
C40 H401 0.980 no
C40 H402 0.967 no
C40 H403 0.978 no

loop_
_geom_hbond_atom_site_label_D
_geom_hbond_atom_site_label_H
_geom_hbond_atom_site_label_A
_geom_hbond_site_symmetry_A
_geom_hbond_distance_DH
_geom_hbond_distance_HA
_geom_hbond_distance_DA
_geom_hbond_angle_DHA
_geom_hbond_publ_flag
N10 H1 N28 3_656 0.94 2.23 3.120(3) 158 yes

loop_
_cod_related_entry_id
_cod_related_entry_database
_cod_related_entry_code
1 ChemSpider 21179815
